data_4086197
loop_
_publ_author_name
'Zhang, Jing'
'Zhang, Ming-Xing'
'Sun, Chao-Fang'
'Xu, Meng'
'Hartl, Franti\<sek'
'Yin, Jun'
'Yu, Guang-Ao'
'Rao, Li'
'Liu, Sheng Hua'

_publ_section_title
;
 Diruthenium Complexes with Bridging Diethynyl Polyaromatic Ligands:
 Synthesis, Spectroelectrochemistry, and Theoretical Calculations
;
_journal_issue 16
_journal_name_full Organometallics
_journal_page_first 3967
_journal_paper_doi 10.1021/acs.organomet.5b00276
_journal_volume 34
_journal_year 2015
_chemical_formula_sum 'C90 H86 P4 Ru2'
_chemical_formula_weight 1493.6
_chemical_name_systematic
; 
 ? 
;
_space_group_IT_number 86
_symmetry_cell_setting tetragonal
_symmetry_space_group_name_Hall '-P 4bc'
_symmetry_space_group_name_H-M 'P 42/n :2'
_atom_sites_solution_hydrogens geom
_atom_sites_solution_primary direct
_atom_sites_solution_secondary difmap
_audit_creation_method SHELXL-97
_cell_angle_alpha 90.00
_cell_angle_beta 90.00
_cell_angle_gamma 90.00
_cell_formula_units_Z 4
_cell_length_a 25.159(2)
_cell_length_b 25.159(2)
_cell_length_c 11.9874(16)
_cell_measurement_reflns_used 8931
_cell_measurement_temperature 298(2)
_cell_measurement_theta_max 22.78
_cell_measurement_theta_min 2.35
_cell_volume 7587.7(13)
_computing_cell_refinement 'Bruker SMART'
_computing_data_collection 'Bruker SMART'
_computing_data_reduction 'Bruker SAINT'
_computing_molecular_graphics 'Bruker SHELXTL'
_computing_publication_material 'Bruker SHELXTL'
_computing_structure_refinement 'SHELXL-97 (Sheldrick, 1997)'
_computing_structure_solution 'SHELXS-97 (Sheldrick, 1990)'
_diffrn_ambient_temperature 298(2)
_diffrn_measured_fraction_theta_full 0.998
_diffrn_measured_fraction_theta_max 0.998
_diffrn_measurement_device_type 'CCD area detector'
_diffrn_measurement_method 'phi and omega scans'
_diffrn_radiation_monochromator graphite
_diffrn_radiation_source 'fine-focus sealed tube'
_diffrn_radiation_type MoK\a
_diffrn_radiation_wavelength 0.71073
_diffrn_reflns_av_R_equivalents 0.0000
_diffrn_reflns_av_sigmaI/netI 0.0542
_diffrn_reflns_limit_h_max 21
_diffrn_reflns_limit_h_min -20
_diffrn_reflns_limit_k_max 30
_diffrn_reflns_limit_k_min 0
_diffrn_reflns_limit_l_max 14
_diffrn_reflns_limit_l_min 0
_diffrn_reflns_number 7057
_diffrn_reflns_theta_full 25.49
_diffrn_reflns_theta_max 25.49
_diffrn_reflns_theta_min 1.62
_exptl_absorpt_coefficient_mu 0.528
_exptl_absorpt_correction_T_max 0.9491
_exptl_absorpt_correction_T_min 0.9018
_exptl_absorpt_correction_type none
_exptl_crystal_colour yellow
_exptl_crystal_density_diffrn 1.308
_exptl_crystal_density_meas 1.308
_exptl_crystal_density_method 'not measured'
_exptl_crystal_description block
_exptl_crystal_F_000 3096
_exptl_crystal_size_max 0.20
_exptl_crystal_size_mid 0.10
_exptl_crystal_size_min 0.10
_refine_diff_density_max 1.148
_refine_diff_density_min -0.716
_refine_diff_density_rms 0.092
_refine_ls_extinction_method none
_refine_ls_goodness_of_fit_ref 1.244
_refine_ls_hydrogen_treatment mixed
_refine_ls_matrix_type full
_refine_ls_number_parameters 388
_refine_ls_number_reflns 7057
_refine_ls_number_restraints 10
_refine_ls_restrained_S_all 1.282
_refine_ls_R_factor_all 0.0984
_refine_ls_R_factor_gt 0.0848
_refine_ls_shift/su_max 0.000
_refine_ls_shift/su_mean 0.000
_refine_ls_structure_factor_coef Fsqd
_refine_ls_weighting_details 'calc w=1/[\s^2^(Fo^2^)+(0.0661P)^2^+12.4128P] where P=(Fo^2^+2Fc^2^)/3'
_refine_ls_weighting_scheme calc
_refine_ls_wR_factor_gt 0.1843
_refine_ls_wR_factor_ref 0.1915
_reflns_number_gt 6064
_reflns_number_total 7057
_reflns_threshold_expression >2sigma(I)
_cod_data_source_file om5b00276_si_002.cif
_cod_data_source_block n:\121122b\work\t
_cod_depositor_comments
;
The following automatic conversions were performed:

'_symmetry_cell_setting' value 'Tetragonal' changed to 'tetragonal'
according to
/usr/data/users/saulius/crontab/automatic-downloads/rss-feeds/ACS/lib/dictionaries/cif_core.dic
dictionary named 'cif_core.dic' version 2.4.2 from 2011-04-26.

Automatic conversion script
Id: cif_fix_values 3271 2015-04-21 07:52:19Z andrius 

 Adding full bibliography for 4086197--4086198.cif.
;
_cod_original_cell_volume 7587.5(14)
_cod_original_sg_symbol_H-M P4(2)/n
_cod_database_code 4086197

loop_
_symmetry_equiv_pos_as_xyz
'x, y, z'
'-x+1/2, -y+1/2, z'
'-y, x+1/2, z+1/2'
'y+1/2, -x, z+1/2'
'-x, -y, -z'
'x-1/2, y-1/2, -z'
'y, -x-1/2, -z-1/2'
'-y-1/2, x, -z-1/2'

loop_
_atom_site_label
_atom_site_type_symbol
_atom_site_fract_x
_atom_site_fract_y
_atom_site_fract_z
_atom_site_U_iso_or_equiv
_atom_site_adp_type
_atom_site_occupancy
_atom_site_symmetry_multiplicity
_atom_site_calc_flag
_atom_site_refinement_flags
_atom_site_disorder_assembly
_atom_site_disorder_group
C1 C 0.1648(3) 1.0707(3) 0.0013(6) 0.0599(17) Uani 1 1 d . . .
H1A H 0.1417 1.0639 0.0645 0.072 Uiso 1 1 calc R . .
H1B H 0.1657 1.1087 -0.0118 0.072 Uiso 1 1 calc R . .
C2 C 0.1437(3) 1.0423(3) -0.1013(6) 0.0633(17) Uani 1 1 d . . .
H2A H 0.1578 1.0590 -0.1679 0.076 Uiso 1 1 calc R . .
H2B H 0.1053 1.0451 -0.1033 0.076 Uiso 1 1 calc R . .
C3 C 0.2707(2) 1.0874(2) -0.0674(5) 0.077(2) Uani 1 1 d G . .
C4 C 0.2699(3) 1.1425(2) -0.0618(6) 0.109(3) Uani 1 1 d G . .
H4 H 0.2509 1.1594 -0.0054 0.131 Uiso 1 1 calc R . .
C5 C 0.2973(3) 1.1724(2) -0.1405(7) 0.144(5) Uani 1 1 d G . .
H5 H 0.2968 1.2093 -0.1367 0.172 Uiso 1 1 calc R . .
C6 C 0.3257(3) 1.1471(3) -0.2247(6) 0.161(6) Uani 1 1 d G . .
H6 H 0.3440 1.1671 -0.2774 0.193 Uiso 1 1 calc R . .
C7 C 0.3265(3) 1.0920(3) -0.2303(5) 0.132(4) Uani 1 1 d G . .
H7 H 0.3454 1.0750 -0.2867 0.159 Uiso 1 1 calc R . .
C8 C 0.2990(2) 1.0621(2) -0.1517(5) 0.093(3) Uani 1 1 d G . .
H8 H 0.2996 1.0252 -0.1555 0.112 Uiso 1 1 calc R . .
Ru1 Ru 0.229887(18) 0.957340(19) 0.02566(4) 0.04533(19) Uani 1 1 d . . .
C9 C 0.2511(3) 1.0767(2) 0.1655(4) 0.081(2) Uani 1 1 d G . .
C10 C 0.3039(2) 1.0900(3) 0.1844(7) 0.117(4) Uani 1 1 d G . .
H10 H 0.3288 1.0865 0.1274 0.140 Uiso 1 1 calc R . .
C11 C 0.3197(3) 1.1085(3) 0.2885(8) 0.161(6) Uani 1 1 d G . .
H11 H 0.3551 1.1174 0.3011 0.194 Uiso 1 1 calc R . .
C12 C 0.2826(4) 1.1138(3) 0.3738(5) 0.175(8) Uani 1 1 d G . .
H12 H 0.2932 1.1262 0.4434 0.210 Uiso 1 1 calc R . .
C13 C 0.2298(4) 1.1005(3) 0.3549(5) 0.144(5) Uani 1 1 d G . .
H13 H 0.2050 1.1040 0.4119 0.173 Uiso 1 1 calc R . .
C14 C 0.2140(2) 1.0819(2) 0.2508(6) 0.104(3) Uani 1 1 d G . .
H14 H 0.1786 1.0730 0.2382 0.125 Uiso 1 1 calc R . .
P1 P 0.23220(7) 1.04647(7) 0.03170(15) 0.0591(5) Uani 1 1 d . . .
C15 C 0.09991(14) 0.93600(17) -0.0774(4) 0.0565(15) Uani 1 1 d G . .
C16 C 0.09752(16) 0.89525(18) 0.0007(3) 0.0596(17) Uani 1 1 d G . .
H16 H 0.1281 0.8849 0.0386 0.071 Uiso 1 1 calc R . .
C17 C 0.0495(2) 0.86999(18) 0.0223(4) 0.080(2) Uani 1 1 d G . .
H17 H 0.0479 0.8427 0.0745 0.097 Uiso 1 1 calc R . .
C18 C 0.00381(16) 0.8855(2) -0.0344(5) 0.092(3) Uani 1 1 d G . .
H18 H -0.0283 0.8686 -0.0199 0.110 Uiso 1 1 calc R . .
C19 C 0.00620(15) 0.9262(2) -0.1125(5) 0.099(3) Uani 1 1 d G . .
H19 H -0.0244 0.9366 -0.1504 0.119 Uiso 1 1 calc R . .
C20 C 0.05425(19) 0.95149(19) -0.1340(4) 0.085(2) Uani 1 1 d G . .
H20 H 0.0559 0.9788 -0.1863 0.102 Uiso 1 1 calc R . .
P2 P 0.16348(6) 0.97085(6) -0.09846(13) 0.0473(4) Uani 1 1 d . . .
C21 C 0.17709(18) 0.95622(18) -0.2462(3) 0.0566(16) Uani 1 1 d G . .
C22 C 0.20846(19) 0.99073(16) -0.3084(4) 0.0696(19) Uani 1 1 d G . .
H22 H 0.2195 1.0228 -0.2777 0.084 Uiso 1 1 calc R . .
C23 C 0.2233(2) 0.9773(2) -0.4165(4) 0.085(2) Uani 1 1 d G . .
H23 H 0.2443 1.0004 -0.4581 0.102 Uiso 1 1 calc R . .
C24 C 0.2067(2) 0.9294(3) -0.4624(3) 0.105(3) Uani 1 1 d G . .
H24 H 0.2166 0.9204 -0.5348 0.126 Uiso 1 1 calc R . .
C25 C 0.1753(3) 0.8948(2) -0.4003(4) 0.111(3) Uani 1 1 d G . .
H25 H 0.1642 0.8628 -0.4310 0.133 Uiso 1 1 calc R . .
C26 C 0.1605(2) 0.90827(18) -0.2922(4) 0.084(2) Uani 1 1 d G . .
H26 H 0.1395 0.8852 -0.2506 0.101 Uiso 1 1 calc R . .
C27 C 0.2519(3) 0.8790(3) 0.1000(6) 0.0657(19) Uani 1 1 d . . .
C28 C 0.2592(3) 0.8752(3) -0.0161(6) 0.0651(18) Uani 1 1 d . . .
C29 C 0.2985(3) 0.9118(3) -0.0496(5) 0.0603(17) Uani 1 1 d . . .
C30 C 0.3159(2) 0.9377(3) 0.0481(5) 0.0585(17) Uani 1 1 d . . .
C31 C 0.2864(2) 0.9188(3) 0.1407(5) 0.0612(18) Uani 1 1 d . . .
C32 C 0.2175(3) 0.8435(4) 0.1723(8) 0.103(3) Uani 1 1 d . . .
H32A H 0.1925 0.8248 0.1262 0.155 Uiso 1 1 calc R . .
H32B H 0.1986 0.8648 0.2257 0.155 Uiso 1 1 calc R . .
H32C H 0.2396 0.8183 0.2108 0.155 Uiso 1 1 calc R . .
C33 C 0.2347(4) 0.8339(3) -0.0946(9) 0.110(3) Uani 1 1 d . . .
H33A H 0.2542 0.8012 -0.0894 0.164 Uiso 1 1 calc R . .
H33B H 0.2360 0.8468 -0.1699 0.164 Uiso 1 1 calc R . .
H33C H 0.1983 0.8277 -0.0737 0.164 Uiso 1 1 calc R . .
C34 C 0.3244(3) 0.9148(4) -0.1625(6) 0.088(3) Uani 1 1 d . . .
H34A H 0.3377 0.9501 -0.1746 0.132 Uiso 1 1 calc R . .
H34B H 0.2987 0.9064 -0.2191 0.132 Uiso 1 1 calc R . .
H34C H 0.3532 0.8899 -0.1660 0.132 Uiso 1 1 calc R . .
C35 C 0.3630(3) 0.9739(4) 0.0584(8) 0.092(3) Uani 1 1 d . . .
H35A H 0.3643 0.9972 -0.0049 0.138 Uiso 1 1 calc R . .
H35B H 0.3949 0.9531 0.0614 0.138 Uiso 1 1 calc R . .
H35C H 0.3598 0.9946 0.1254 0.138 Uiso 1 1 calc R . .
C36 C 0.2939(3) 0.9344(4) 0.2616(6) 0.090(3) Uani 1 1 d . . .
H36A H 0.2609 0.9474 0.2911 0.136 Uiso 1 1 calc R . .
H36B H 0.3205 0.9617 0.2667 0.136 Uiso 1 1 calc R . .
H36C H 0.3051 0.9039 0.3037 0.136 Uiso 1 1 calc R . .
C37 C 0.1748(2) 0.9679(2) 0.1419(5) 0.0505(15) Uani 1 1 d . . .
C38 C 0.1413(2) 0.9728(3) 0.2125(5) 0.0567(16) Uani 1 1 d . . .
C39 C 0.09892(13) 0.98172(17) 0.2974(3) 0.0585(17) Uani 1 1 d G . .
C40 C 0.11078(12) 1.00801(19) 0.3963(3) 0.071(2) Uani 1 1 d G A .
H40 H 0.1450 1.0206 0.4089 0.086 Uiso 1 1 calc R . .
C41 C 0.07148(14) 1.01547(18) 0.4763(3) 0.0682(19) Uani 1 1 d GD . .
H41A H 0.0764 1.0336 0.5431 0.00(2) Uiso 0.50 1 d PR A .
C42 C 0.02032(12) 0.99664(16) 0.4573(3) 0.0553(16) Uani 1 1 d GD . .
C43 C 0.00847(12) 0.97036(16) 0.3584(3) 0.0598(17) Uani 1 1 d GD . .
H43 H -0.0258 0.9578 0.3458 0.072 Uiso 0.50 1 calc PR A .
C44 C 0.04777(15) 0.96290(16) 0.2785(3) 0.0583(16) Uani 1 1 d G A .
H44 H 0.0398 0.9453 0.2123 0.070 Uiso 1 1 calc R . .
C45 C 0.0788(4) 1.0417(5) 0.5731(8) 0.061(4) Uani 0.50 1 d PD A -1
H45 H 0.1120 1.0567 0.5865 0.074 Uiso 0.50 1 calc PR A -1
C46 C 0.0411(3) 1.0476(5) 0.6514(8) 0.053(3) Uani 0.50 1 d PD . -1
H46 H 0.0503 1.0653 0.7167 0.064 Uiso 0.50 1 calc PR . -1

loop_
_atom_site_aniso_label
_atom_site_aniso_U_11
_atom_site_aniso_U_22
_atom_site_aniso_U_33
_atom_site_aniso_U_23
_atom_site_aniso_U_13
_atom_site_aniso_U_12
C1 0.066(4) 0.045(3) 0.069(4) 0.011(3) 0.013(3) -0.006(3)
C2 0.064(4) 0.055(4) 0.071(5) 0.009(3) -0.004(3) 0.005(3)
C3 0.060(4) 0.079(5) 0.091(6) 0.036(4) -0.013(4) -0.014(4)
C4 0.114(8) 0.087(7) 0.126(8) 0.035(6) 0.010(6) -0.020(6)
C5 0.110(9) 0.116(9) 0.206(14) 0.087(9) -0.004(9) -0.030(7)
C6 0.096(8) 0.198(15) 0.187(14) 0.115(12) 0.029(8) -0.018(9)
C7 0.086(7) 0.168(11) 0.142(10) 0.071(9) 0.032(6) -0.006(7)
C8 0.073(5) 0.103(7) 0.104(7) 0.036(6) 0.011(5) -0.011(5)
Ru1 0.0368(3) 0.0555(3) 0.0437(3) 0.0056(2) 0.0133(2) 0.0048(2)
C9 0.108(6) 0.053(4) 0.081(6) 0.000(4) -0.022(5) -0.017(4)
C10 0.123(8) 0.088(6) 0.139(9) 0.006(6) -0.051(7) -0.035(6)
C11 0.219(16) 0.102(8) 0.163(13) -0.003(9) -0.104(12) -0.053(9)
C12 0.29(2) 0.121(10) 0.114(10) 0.002(8) -0.091(12) -0.072(12)
C13 0.257(17) 0.095(8) 0.080(7) -0.014(6) -0.015(9) -0.045(9)
C14 0.159(10) 0.074(6) 0.078(6) -0.011(5) -0.008(6) -0.032(6)
P1 0.0566(10) 0.0581(10) 0.0627(11) 0.0072(8) 0.0014(8) -0.0082(8)
C15 0.050(4) 0.064(4) 0.055(4) 0.003(3) 0.009(3) -0.007(3)
C16 0.066(4) 0.068(4) 0.045(4) 0.000(3) -0.003(3) -0.008(3)
C17 0.091(6) 0.085(5) 0.066(5) 0.007(4) 0.006(4) -0.040(5)
C18 0.076(6) 0.100(7) 0.100(7) -0.002(5) 0.018(5) -0.035(5)
C19 0.056(5) 0.100(7) 0.141(9) 0.014(6) -0.013(5) -0.007(4)
C20 0.062(5) 0.085(5) 0.109(7) 0.037(5) -0.007(4) -0.004(4)
P2 0.0421(8) 0.0514(9) 0.0485(9) 0.0067(7) 0.0052(7) 0.0003(7)
C21 0.059(4) 0.068(4) 0.043(3) 0.011(3) -0.002(3) -0.011(3)
C22 0.064(4) 0.082(5) 0.062(4) 0.009(4) 0.007(3) -0.015(4)
C23 0.073(5) 0.121(7) 0.061(5) 0.027(5) 0.015(4) -0.012(5)
C24 0.099(7) 0.159(10) 0.057(5) -0.019(6) 0.021(5) -0.015(7)
C25 0.129(8) 0.127(8) 0.077(6) -0.030(6) 0.028(6) -0.042(7)
C26 0.099(6) 0.095(6) 0.059(5) -0.010(4) 0.022(4) -0.034(5)
C27 0.053(4) 0.068(4) 0.076(5) 0.026(4) 0.020(3) 0.020(3)
C28 0.062(4) 0.055(4) 0.079(5) 0.000(3) 0.011(4) 0.019(3)
C29 0.057(4) 0.074(4) 0.050(4) 0.007(3) 0.017(3) 0.023(3)
C30 0.037(3) 0.082(5) 0.056(4) 0.011(3) 0.008(3) 0.015(3)
C31 0.044(3) 0.085(5) 0.054(4) 0.016(3) 0.017(3) 0.019(3)
C32 0.091(6) 0.094(6) 0.126(8) 0.053(6) 0.043(6) 0.017(5)
C33 0.108(7) 0.078(6) 0.143(9) -0.031(6) -0.008(7) 0.017(5)
C34 0.087(6) 0.115(7) 0.062(5) 0.001(4) 0.025(4) 0.032(5)
C35 0.042(4) 0.132(8) 0.103(6) 0.008(6) 0.005(4) 0.009(4)
C36 0.070(5) 0.149(8) 0.052(4) 0.011(5) 0.002(4) 0.031(5)
C37 0.041(3) 0.067(4) 0.044(3) 0.004(3) 0.021(3) 0.010(3)
C38 0.046(3) 0.070(4) 0.054(4) 0.006(3) 0.009(3) 0.012(3)
C39 0.061(4) 0.063(4) 0.051(4) 0.015(3) 0.022(3) 0.022(3)
C40 0.063(4) 0.092(5) 0.059(4) 0.005(4) 0.018(3) 0.009(4)
C41 0.073(5) 0.081(5) 0.051(4) -0.001(4) 0.024(3) 0.018(4)
C42 0.063(4) 0.056(4) 0.046(4) 0.013(3) 0.027(3) 0.021(3)
C43 0.058(4) 0.059(4) 0.063(4) 0.018(3) 0.022(3) 0.017(3)
C44 0.060(4) 0.062(4) 0.053(4) 0.004(3) 0.019(3) 0.008(3)
C45 0.059(9) 0.077(9) 0.048(7) 0.000(7) 0.004(6) -0.006(7)
C46 0.047(7) 0.063(8) 0.050(7) 0.005(6) 0.008(6) -0.006(6)

loop_
_atom_type_symbol
_atom_type_description
_atom_type_scat_dispersion_real
_atom_type_scat_dispersion_imag
_atom_type_scat_source
C C 0.0033 0.0016 'International Tables Vol C Tables 4.2.6.8 and 6.1.1.4'
H H 0.0000 0.0000 'International Tables Vol C Tables 4.2.6.8 and 6.1.1.4'
P P 0.1023 0.0942 'International Tables Vol C Tables 4.2.6.8 and 6.1.1.4'
Ru Ru -1.2594 0.8363 'International Tables Vol C Tables 4.2.6.8 and 6.1.1.4'

loop_
_geom_angle_atom_site_label_1
_geom_angle_atom_site_label_2
_geom_angle_atom_site_label_3
_geom_angle
_geom_angle_site_symmetry_1
_geom_angle_site_symmetry_3
C2 C1 P1 109.1(5) . .
C2 C1 H1A 109.9 . .
P1 C1 H1A 109.9 . .
C2 C1 H1B 109.9 . .
P1 C1 H1B 109.9 . .
H1A C1 H1B 108.3 . .
C1 C2 P2 110.2(4) . .
C1 C2 H2A 109.6 . .
P2 C2 H2A 109.6 . .
C1 C2 H2B 109.6 . .
P2 C2 H2B 109.6 . .
H2A C2 H2B 108.1 . .
C4 C3 C8 120.0 . .
C4 C3 P1 121.1(4) . .
C8 C3 P1 118.8(4) . .
C5 C4 C3 120.0 . .
C5 C4 H4 120.0 . .
C3 C4 H4 120.0 . .
C4 C5 C6 120.0 . .
C4 C5 H5 120.0 . .
C6 C5 H5 120.0 . .
C7 C6 C5 120.0 . .
C7 C6 H6 120.0 . .
C5 C6 H6 120.0 . .
C6 C7 C8 120.0 . .
C6 C7 H7 120.0 . .
C8 C7 H7 120.0 . .
C7 C8 C3 120.0 . .
C7 C8 H8 120.0 . .
C3 C8 H8 120.0 . .
C37 Ru1 C31 94.0(2) . .
C37 Ru1 C27 90.6(2) . .
C31 Ru1 C27 37.1(3) . .
C37 Ru1 C30 128.4(2) . .
C31 Ru1 C30 37.2(2) . .
C27 Ru1 C30 61.1(3) . .
C37 Ru1 P1 82.02(19) . .
C31 Ru1 P1 113.7(2) . .
C27 Ru1 P1 149.6(2) . .
C30 Ru1 P1 101.09(19) . .
C37 Ru1 C28 120.6(3) . .
C31 Ru1 C28 61.6(3) . .
C27 Ru1 C28 36.6(3) . .
C30 Ru1 C28 60.4(3) . .
P1 Ru1 C28 156.4(2) . .
C37 Ru1 C29 151.9(2) . .
C31 Ru1 C29 62.2(2) . .
C27 Ru1 C29 61.5(2) . .
C30 Ru1 C29 36.5(2) . .
P1 Ru1 C29 120.0(2) . .
C28 Ru1 C29 36.4(3) . .
C37 Ru1 P2 85.77(18) . .
C31 Ru1 P2 162.4(2) . .
C27 Ru1 P2 125.3(2) . .
C30 Ru1 P2 145.79(17) . .
P1 Ru1 P2 83.70(6) . .
C28 Ru1 P2 103.5(2) . .
C29 Ru1 P2 112.20(18) . .
C10 C9 C14 120.0 . .
C10 C9 P1 119.3(4) . .
C14 C9 P1 120.5(4) . .
C9 C10 C11 120.0 . .
C9 C10 H10 120.0 . .
C11 C10 H10 120.0 . .
C12 C11 C10 120.0 . .
C12 C11 H11 120.0 . .
C10 C11 H11 120.0 . .
C11 C12 C13 120.0 . .
C11 C12 H12 120.0 . .
C13 C12 H12 120.0 . .
C14 C13 C12 120.0 . .
C14 C13 H13 120.0 . .
C12 C13 H13 120.0 . .
C13 C14 C9 120.0 . .
C13 C14 H14 120.0 . .
C9 C14 H14 120.0 . .
C1 P1 C9 105.9(3) . .
C1 P1 C3 99.9(3) . .
C9 P1 C3 101.3(3) . .
C1 P1 Ru1 107.5(2) . .
C9 P1 Ru1 116.6(2) . .
C3 P1 Ru1 123.3(2) . .
C16 C15 C20 120.0 . .
C16 C15 P2 118.8(3) . .
C20 C15 P2 121.2(3) . .
C15 C16 C17 120.0 . .
C15 C16 H16 120.0 . .
C17 C16 H16 120.0 . .
C16 C17 C18 120.0 . .
C16 C17 H17 120.0 . .
C18 C17 H17 120.0 . .
C19 C18 C17 120.0 . .
C19 C18 H18 120.0 . .
C17 C18 H18 120.0 . .
C18 C19 C20 120.0 . .
C18 C19 H19 120.0 . .
C20 C19 H19 120.0 . .
C19 C20 C15 120.0 . .
C19 C20 H20 120.0 . .
C15 C20 H20 120.0 . .
C15 P2 C21 101.4(2) . .
C15 P2 C2 103.3(3) . .
C21 P2 C2 103.0(3) . .
C15 P2 Ru1 118.67(15) . .
C21 P2 Ru1 117.72(17) . .
C2 P2 Ru1 110.7(2) . .
C22 C21 C26 120.0 . .
C22 C21 P2 119.8(3) . .
C26 C21 P2 119.9(3) . .
C23 C22 C21 120.0 . .
C23 C22 H22 120.0 . .
C21 C22 H22 120.0 . .
C22 C23 C24 120.0 . .
C22 C23 H23 120.0 . .
C24 C23 H23 120.0 . .
C25 C24 C23 120.0 . .
C25 C24 H24 120.0 . .
C23 C24 H24 120.0 . .
C24 C25 C26 120.0 . .
C24 C25 H25 120.0 . .
C26 C25 H25 120.0 . .
C25 C26 C21 120.0 . .
C25 C26 H26 120.0 . .
C21 C26 H26 120.0 . .
C28 C27 C31 108.0(6) . .
C28 C27 C32 126.9(8) . .
C31 C27 C32 124.9(7) . .
C28 C27 Ru1 72.4(4) . .
C31 C27 Ru1 70.4(4) . .
C32 C27 Ru1 127.4(5) . .
C27 C28 C29 109.2(7) . .
C27 C28 C33 126.9(7) . .
C29 C28 C33 123.5(7) . .
C27 C28 Ru1 71.0(4) . .
C29 C28 Ru1 72.2(4) . .
C33 C28 Ru1 128.9(5) . .
C30 C29 C28 106.4(6) . .
C30 C29 C34 126.2(7) . .
C28 C29 C34 126.3(7) . .
C30 C29 Ru1 70.8(3) . .
C28 C29 Ru1 71.4(4) . .
C34 C29 Ru1 131.6(5) . .
C29 C30 C31 109.5(6) . .
C29 C30 C35 126.4(6) . .
C31 C30 C35 123.6(7) . .
C29 C30 Ru1 72.7(4) . .
C31 C30 Ru1 70.2(3) . .
C35 C30 Ru1 129.8(5) . .
C27 C31 C30 106.8(6) . .
C27 C31 C36 126.2(6) . .
C30 C31 C36 126.7(7) . .
C27 C31 Ru1 72.5(4) . .
C30 C31 Ru1 72.6(4) . .
C36 C31 Ru1 124.4(5) . .
C27 C32 H32A 109.5 . .
C27 C32 H32B 109.5 . .
H32A C32 H32B 109.5 . .
C27 C32 H32C 109.5 . .
H32A C32 H32C 109.5 . .
H32B C32 H32C 109.5 . .
C28 C33 H33A 109.5 . .
C28 C33 H33B 109.5 . .
H33A C33 H33B 109.5 . .
C28 C33 H33C 109.5 . .
H33A C33 H33C 109.5 . .
H33B C33 H33C 109.5 . .
C29 C34 H34A 109.5 . .
C29 C34 H34B 109.5 . .
H34A C34 H34B 109.5 . .
C29 C34 H34C 109.5 . .
H34A C34 H34C 109.5 . .
H34B C34 H34C 109.5 . .
C30 C35 H35A 109.5 . .
C30 C35 H35B 109.5 . .
H35A C35 H35B 109.5 . .
C30 C35 H35C 109.5 . .
H35A C35 H35C 109.5 . .
H35B C35 H35C 109.5 . .
C31 C36 H36A 109.5 . .
C31 C36 H36B 109.5 . .
H36A C36 H36B 109.5 . .
C31 C36 H36C 109.5 . .
H36A C36 H36C 109.5 . .
H36B C36 H36C 109.5 . .
C38 C37 Ru1 178.2(6) . .
C37 C38 C39 176.9(7) . .
C40 C39 C44 120.0 . .
C40 C39 C38 120.0(4) . .
C44 C39 C38 120.0(4) . .
C39 C40 C41 120.0 . .
C39 C40 H40 120.0 . .
C41 C40 H40 120.0 . .
C45 C41 C40 124.3(5) . .
C45 C41 C42 115.7(5) . .
C40 C41 C42 120.0 . .
C45 C41 H41A 0.2 . .
C40 C41 H41A 124.4 . .
C42 C41 H41A 115.6 . .
C43 C42 C41 120.0 . .
C43 C42 C42 120.2(5) . 5_576
C41 C42 C42 119.7(4) . 5_576
C46 C43 C42 115.9(5) 5_576 .
C46 C43 C44 124.0(5) 5_576 .
C42 C43 C44 120.0 . .
C46 C43 H43 4.3 5_576 .
C42 C43 H43 120.0 . .
C44 C43 H43 120.0 . .
C43 C44 C39 120.0 . .
C43 C44 H44 120.0 . .
C39 C44 H44 120.0 . .
C46 C45 C41 124.1(8) . .
C46 C45 H41A 123.8 . .
C41 C45 H41A 0.4 . .
C46 C45 H45 118.0 . .
C41 C45 H45 118.0 . .
H41A C45 H45 118.3 . .
C43 C46 C45 124.2(8) 5_576 .
C43 C46 H46 117.9 5_576 .
C45 C46 H46 117.9 . .

loop_
_geom_bond_atom_site_label_1
_geom_bond_atom_site_label_2
_geom_bond_distance
_geom_bond_site_symmetry_2
C1 C2 1.518(9) .
C1 P1 1.837(7) .
C1 H1A 0.9700 .
C1 H1B 0.9700 .
C2 P2 1.865(6) .
C2 H2A 0.9700 .
C2 H2B 0.9700 .
C3 C4 1.3900 .
C3 C8 1.3900 .
C3 P1 1.846(4) .
C4 C5 1.3900 .
C4 H4 0.9300 .
C5 C6 1.3900 .
C5 H5 0.9300 .
C6 C7 1.3900 .
C6 H6 0.9300 .
C7 C8 1.3900 .
C7 H7 0.9300 .
C8 H8 0.9300 .
Ru1 C37 1.983(5) .
Ru1 C31 2.205(6) .
Ru1 C27 2.232(6) .
Ru1 C30 2.236(6) .
Ru1 P1 2.2445(19) .
Ru1 C28 2.251(6) .
Ru1 C29 2.260(6) .
Ru1 P2 2.2628(17) .
C9 C10 1.3900 .
C9 C14 1.3900 .
C9 P1 1.838(5) .
C10 C11 1.3900 .
C10 H10 0.9300 .
C11 C12 1.3900 .
C11 H11 0.9300 .
C12 C13 1.3900 .
C12 H12 0.9300 .
C13 C14 1.3900 .
C13 H13 0.9300 .
C14 H14 0.9300 .
C15 C16 1.3900 .
C15 C20 1.3900 .
C15 P2 1.841(3) .
C16 C17 1.3900 .
C16 H16 0.9300 .
C17 C18 1.3900 .
C17 H17 0.9300 .
C18 C19 1.3900 .
C18 H18 0.9300 .
C19 C20 1.3900 .
C19 H19 0.9300 .
C20 H20 0.9300 .
P2 C21 1.841(4) .
C21 C22 1.3900 .
C21 C26 1.3900 .
C22 C23 1.3900 .
C22 H22 0.9300 .
C23 C24 1.3900 .
C23 H23 0.9300 .
C24 C25 1.3900 .
C24 H24 0.9300 .
C25 C26 1.3900 .
C25 H25 0.9300 .
C26 H26 0.9300 .
C27 C28 1.407(10) .
C27 C31 1.411(10) .
C27 C32 1.517(9) .
C28 C29 1.409(10) .
C28 C33 1.533(11) .
C29 C30 1.409(9) .
C29 C34 1.504(9) .
C30 C31 1.416(8) .
C30 C35 1.500(10) .
C31 C36 1.514(10) .
C32 H32A 0.9600 .
C32 H32B 0.9600 .
C32 H32C 0.9600 .
C33 H33A 0.9600 .
C33 H33B 0.9600 .
C33 H33C 0.9600 .
C34 H34A 0.9600 .
C34 H34B 0.9600 .
C34 H34C 0.9600 .
C35 H35A 0.9600 .
C35 H35B 0.9600 .
C35 H35C 0.9600 .
C36 H36A 0.9600 .
C36 H36B 0.9600 .
C36 H36C 0.9600 .
C37 C38 1.201(8) .
C38 C39 1.491(6) .
C39 C40 1.3900 .
C39 C44 1.3900 .
C40 C41 1.3900 .
C40 H40 0.9300 .
C41 C45 1.348(9) .
C41 C42 1.3900 .
C41 H41A 0.9300 .
C42 C43 1.3900 .
C42 C42 1.456(4) 5_576
C43 C46 1.332(8) 5_576
C43 C44 1.3900 .
C43 H43 0.9300 .
C44 H44 0.9300 .
C45 C46 1.341(8) .
C45 H41A 0.4181 .
C45 H45 0.9300 .
C46 C43 1.332(8) 5_576
C46 H46 0.9300 .

loop_
_geom_torsion_atom_site_label_1
_geom_torsion_atom_site_label_2
_geom_torsion_atom_site_label_3
_geom_torsion_atom_site_label_4
_geom_torsion
_geom_torsion_site_symmetry_1
_geom_torsion_site_symmetry_4
P1 C1 C2 P2 39.7(5) . .
C8 C3 C4 C5 0.0 . .
P1 C3 C4 C5 -177.2(4) . .
C3 C4 C5 C6 0.0 . .
C4 C5 C6 C7 0.0 . .
C5 C6 C7 C8 0.0 . .
C6 C7 C8 C3 0.0 . .
C4 C3 C8 C7 0.0 . .
P1 C3 C8 C7 177.2(4) . .
C14 C9 C10 C11 0.0 . .
P1 C9 C10 C11 -174.3(4) . .
C9 C10 C11 C12 0.0 . .
C10 C11 C12 C13 0.0 . .
C11 C12 C13 C14 0.0 . .
C12 C13 C14 C9 0.0 . .
C10 C9 C14 C13 0.0 . .
P1 C9 C14 C13 174.3(4) . .
C2 C1 P1 C9 -173.3(4) . .
C2 C1 P1 C3 81.9(5) . .
C2 C1 P1 Ru1 -47.9(5) . .
C10 C9 P1 C1 -146.7(4) . .
C14 C9 P1 C1 39.0(4) . .
C10 C9 P1 C3 -42.8(4) . .
C14 C9 P1 C3 142.8(4) . .
C10 C9 P1 Ru1 93.8(3) . .
C14 C9 P1 Ru1 -80.5(4) . .
C4 C3 P1 C1 59.8(4) . .
C8 C3 P1 C1 -117.4(4) . .
C4 C3 P1 C9 -48.8(4) . .
C8 C3 P1 C9 134.0(4) . .
C4 C3 P1 Ru1 178.5(3) . .
C8 C3 P1 Ru1 1.3(4) . .
C37 Ru1 P1 C1 -57.5(3) . .
C31 Ru1 P1 C1 -148.4(3) . .
C27 Ru1 P1 C1 -134.9(4) . .
C30 Ru1 P1 C1 174.8(3) . .
C28 Ru1 P1 C1 138.6(5) . .
C29 Ru1 P1 C1 141.2(3) . .
P2 Ru1 P1 C1 29.1(2) . .
C37 Ru1 P1 C9 61.2(3) . .
C31 Ru1 P1 C9 -29.7(3) . .
C27 Ru1 P1 C9 -16.3(4) . .
C30 Ru1 P1 C9 -66.5(3) . .
C28 Ru1 P1 C9 -102.7(6) . .
C29 Ru1 P1 C9 -100.2(3) . .
P2 Ru1 P1 C9 147.8(3) . .
C37 Ru1 P1 C3 -172.5(3) . .
C31 Ru1 P1 C3 96.6(3) . .
C27 Ru1 P1 C3 110.0(4) . .
C30 Ru1 P1 C3 59.8(3) . .
C28 Ru1 P1 C3 23.6(6) . .
C29 Ru1 P1 C3 26.1(3) . .
P2 Ru1 P1 C3 -85.9(2) . .
C20 C15 C16 C17 0.0 . .
P2 C15 C16 C17 176.9(4) . .
C15 C16 C17 C18 0.0 . .
C16 C17 C18 C19 0.0 . .
C17 C18 C19 C20 0.0 . .
C18 C19 C20 C15 0.0 . .
C16 C15 C20 C19 0.0 . .
P2 C15 C20 C19 -176.8(4) . .
C16 C15 P2 C21 118.8(3) . .
C20 C15 P2 C21 -64.4(3) . .
C16 C15 P2 C2 -134.8(3) . .
C20 C15 P2 C2 42.1(4) . .
C16 C15 P2 Ru1 -11.9(4) . .
C20 C15 P2 Ru1 165.0(2) . .
C1 C2 P2 C15 111.7(5) . .
C1 C2 P2 C21 -143.0(4) . .
C1 C2 P2 Ru1 -16.3(5) . .
C37 Ru1 P2 C15 -46.4(3) . .
C31 Ru1 P2 C15 43.5(6) . .
C27 Ru1 P2 C15 41.4(3) . .
C30 Ru1 P2 C15 130.7(4) . .
P1 Ru1 P2 C15 -128.8(2) . .
C28 Ru1 P2 C15 74.1(3) . .
C29 Ru1 P2 C15 111.3(3) . .
C37 Ru1 P2 C21 -169.2(3) . .
C31 Ru1 P2 C21 -79.3(6) . .
C27 Ru1 P2 C21 -81.5(3) . .
C30 Ru1 P2 C21 7.9(4) . .
P1 Ru1 P2 C21 108.35(18) . .
C28 Ru1 P2 C21 -48.8(3) . .
C29 Ru1 P2 C21 -11.5(3) . .
C37 Ru1 P2 C2 72.7(3) . .
C31 Ru1 P2 C2 162.6(6) . .
C27 Ru1 P2 C2 160.5(3) . .
C30 Ru1 P2 C2 -110.2(4) . .
P1 Ru1 P2 C2 -9.7(2) . .
C28 Ru1 P2 C2 -166.8(3) . .
C29 Ru1 P2 C2 -129.6(3) . .
C15 P2 C21 C22 154.2(3) . .
C2 P2 C21 C22 47.5(4) . .
Ru1 P2 C21 C22 -74.6(3) . .
C15 P2 C21 C26 -32.3(3) . .
C2 P2 C21 C26 -139.0(3) . .
Ru1 P2 C21 C26 99.0(3) . .
C26 C21 C22 C23 0.0 . .
P2 C21 C22 C23 173.6(4) . .
C21 C22 C23 C24 0.0 . .
C22 C23 C24 C25 0.0 . .
C23 C24 C25 C26 0.0 . .
C24 C25 C26 C21 0.0 . .
C22 C21 C26 C25 0.0 . .
P2 C21 C26 C25 -173.6(4) . .
C37 Ru1 C27 C28 147.0(5) . .
C31 Ru1 C27 C28 -117.2(6) . .
C30 Ru1 C27 C28 -78.3(4) . .
P1 Ru1 C27 C28 -137.8(4) . .
C29 Ru1 C27 C28 -36.4(4) . .
P2 Ru1 C27 C28 61.7(4) . .
C37 Ru1 C27 C31 -95.8(4) . .
C30 Ru1 C27 C31 38.9(4) . .
P1 Ru1 C27 C31 -20.6(6) . .
C28 Ru1 C27 C31 117.2(6) . .
C29 Ru1 C27 C31 80.8(4) . .
P2 Ru1 C27 C31 178.9(3) . .
C37 Ru1 C27 C32 23.6(8) . .
C31 Ru1 C27 C32 119.4(9) . .
C30 Ru1 C27 C32 158.3(9) . .
P1 Ru1 C27 C32 98.8(8) . .
C28 Ru1 C27 C32 -123.4(10) . .
C29 Ru1 C27 C32 -159.8(9) . .
P2 Ru1 C27 C32 -61.6(8) . .
C31 C27 C28 C29 0.6(7) . .
C32 C27 C28 C29 -173.6(7) . .
Ru1 C27 C28 C29 62.4(5) . .
C31 C27 C28 C33 173.4(7) . .
C32 C27 C28 C33 -0.8(11) . .
Ru1 C27 C28 C33 -124.8(7) . .
C31 C27 C28 Ru1 -61.8(4) . .
C32 C27 C28 Ru1 124.0(7) . .
C37 Ru1 C28 C27 -39.2(5) . .
C31 Ru1 C28 C27 37.6(4) . .
C30 Ru1 C28 C27 80.4(4) . .
P1 Ru1 C28 C27 122.1(5) . .
C29 Ru1 C28 C27 118.5(6) . .
P2 Ru1 C28 C27 -132.3(4) . .
C37 Ru1 C28 C29 -157.7(4) . .
C31 Ru1 C28 C29 -80.9(4) . .
C27 Ru1 C28 C29 -118.5(6) . .
C30 Ru1 C28 C29 -38.1(4) . .
P1 Ru1 C28 C29 3.7(8) . .
P2 Ru1 C28 C29 109.2(4) . .
C37 Ru1 C28 C33 83.3(8) . .
C31 Ru1 C28 C33 160.1(8) . .
C27 Ru1 C28 C33 122.5(9) . .
C30 Ru1 C28 C33 -157.1(8) . .
P1 Ru1 C28 C33 -115.3(8) . .
C29 Ru1 C28 C33 -119.0(9) . .
P2 Ru1 C28 C33 -9.8(8) . .
C27 C28 C29 C30 0.9(7) . .
C33 C28 C29 C30 -172.2(7) . .
Ru1 C28 C29 C30 62.6(4) . .
C27 C28 C29 C34 169.8(6) . .
C33 C28 C29 C34 -3.3(11) . .
Ru1 C28 C29 C34 -128.5(7) . .
C27 C28 C29 Ru1 -61.7(4) . .
C33 C28 C29 Ru1 125.3(7) . .
C37 Ru1 C29 C30 -71.7(7) . .
C31 Ru1 C29 C30 -36.7(4) . .
C27 Ru1 C29 C30 -79.0(4) . .
P1 Ru1 C29 C30 66.1(4) . .
C28 Ru1 C29 C30 -115.6(6) . .
P2 Ru1 C29 C30 161.7(3) . .
C37 Ru1 C29 C28 43.9(8) . .
C31 Ru1 C29 C28 78.9(5) . .
C27 Ru1 C29 C28 36.6(4) . .
C30 Ru1 C29 C28 115.6(6) . .
P1 Ru1 C29 C28 -178.3(4) . .
P2 Ru1 C29 C28 -82.6(4) . .
C37 Ru1 C29 C34 166.5(7) . .
C31 Ru1 C29 C34 -158.6(9) . .
C27 Ru1 C29 C34 159.1(9) . .
C30 Ru1 C29 C34 -121.9(9) . .
P1 Ru1 C29 C34 -55.8(8) . .
C28 Ru1 C29 C34 122.5(10) . .
P2 Ru1 C29 C34 39.9(8) . .
C28 C29 C30 C31 -2.1(7) . .
C34 C29 C30 C31 -171.0(6) . .
Ru1 C29 C30 C31 60.9(4) . .
C28 C29 C30 C35 169.9(7) . .
C34 C29 C30 C35 1.0(11) . .
Ru1 C29 C30 C35 -127.1(7) . .
C28 C29 C30 Ru1 -63.0(4) . .
C34 C29 C30 Ru1 128.1(7) . .
C37 Ru1 C30 C29 145.2(4) . .
C31 Ru1 C30 C29 118.9(6) . .
C27 Ru1 C30 C29 80.2(5) . .
P1 Ru1 C30 C29 -126.2(4) . .
C28 Ru1 C30 C29 38.0(4) . .
P2 Ru1 C30 C29 -31.1(6) . .
C37 Ru1 C30 C31 26.3(6) . .
C27 Ru1 C30 C31 -38.8(4) . .
P1 Ru1 C30 C31 114.9(4) . .
C28 Ru1 C30 C31 -80.9(5) . .
C29 Ru1 C30 C31 -118.9(6) . .
P2 Ru1 C30 C31 -150.0(4) . .
C37 Ru1 C30 C35 -91.4(7) . .
C31 Ru1 C30 C35 -117.7(9) . .
C27 Ru1 C30 C35 -156.5(8) . .
P1 Ru1 C30 C35 -2.9(7) . .
C28 Ru1 C30 C35 161.3(8) . .
C29 Ru1 C30 C35 123.3(8) . .
P2 Ru1 C30 C35 92.3(7) . .
C28 C27 C31 C30 -1.9(7) . .
C32 C27 C31 C30 172.5(6) . .
Ru1 C27 C31 C30 -65.0(4) . .
C28 C27 C31 C36 -176.6(6) . .
C32 C27 C31 C36 -2.3(11) . .
Ru1 C27 C31 C36 120.3(7) . .
C28 C27 C31 Ru1 63.1(4) . .
C32 C27 C31 Ru1 -122.6(7) . .
C29 C30 C31 C27 2.5(7) . .
C35 C30 C31 C27 -169.8(6) . .
Ru1 C30 C31 C27 64.9(4) . .
C29 C30 C31 C36 177.2(6) . .
C35 C30 C31 C36 4.9(11) . .
Ru1 C30 C31 C36 -120.4(7) . .
C29 C30 C31 Ru1 -62.4(5) . .
C35 C30 C31 Ru1 125.3(7) . .
C37 Ru1 C31 C27 85.7(4) . .
C30 Ru1 C31 C27 -114.6(6) . .
P1 Ru1 C31 C27 168.8(3) . .
C28 Ru1 C31 C27 -37.1(4) . .
C29 Ru1 C31 C27 -78.6(4) . .
P2 Ru1 C31 C27 -2.9(8) . .
C37 Ru1 C31 C30 -159.6(4) . .
C27 Ru1 C31 C30 114.6(6) . .
P1 Ru1 C31 C30 -76.6(4) . .
C28 Ru1 C31 C30 77.5(5) . .
C29 Ru1 C31 C30 36.1(4) . .
P2 Ru1 C31 C30 111.7(6) . .
C37 Ru1 C31 C36 -36.6(7) . .
C27 Ru1 C31 C36 -122.4(8) . .
C30 Ru1 C31 C36 123.0(9) . .
P1 Ru1 C31 C36 46.4(7) . .
C28 Ru1 C31 C36 -159.5(7) . .
C29 Ru1 C31 C36 159.0(7) . .
P2 Ru1 C31 C36 -125.3(7) . .
C31 Ru1 C37 C38 -68(18) . .
C27 Ru1 C37 C38 -31(18) . .
C30 Ru1 C37 C38 -83(18) . .
P1 Ru1 C37 C38 179(100) . .
C28 Ru1 C37 C38 -8(18) . .
C29 Ru1 C37 C38 -37(18) . .
P2 Ru1 C37 C38 95(18) . .
Ru1 C37 C38 C39 -150(13) . .
C37 C38 C39 C40 -89(13) . .
C37 C38 C39 C44 92(13) . .
C44 C39 C40 C41 0.0 . .
C38 C39 C40 C41 -178.9(4) . .
C39 C40 C41 C45 -178.0(9) . .
C39 C40 C41 C42 0.0 . .
C45 C41 C42 C43 178.2(8) . .
C40 C41 C42 C43 0.0 . .
C45 C41 C42 C42 -3.4(9) . 5_576
C40 C41 C42 C42 178.4(7) . 5_576
C41 C42 C43 C46 178.3(7) . 5_576
C42 C42 C43 C46 -0.1(8) 5_576 5_576
C41 C42 C43 C44 0.0 . .
C42 C42 C43 C44 -178.4(7) 5_576 .
C46 C43 C44 C39 -178.1(8) 5_576 .
C42 C43 C44 C39 0.0 . .
C40 C39 C44 C43 0.0 . .
C38 C39 C44 C43 178.9(4) . .
C40 C41 C45 C46 -178.1(10) . .
C42 C41 C45 C46 3.8(16) . .
C41 C45 C46 C43 -2(2) . 5_576
